data_2223659
loop_
_publ_author_name
'Gales, Luis'
'Castanheiro, Raquel A. P.'
'Pinto, Madalena M. M.'
'Damas, Ana M.'

_publ_section_title
;
 1-Hydroxy-3-(3-methylbut-2-enyloxy)xanthone
;
_journal_coeditor_code BV2126
_journal_issue 11
_journal_name_full 'Acta Crystallographica Section E'
_journal_page_first o2718
_journal_page_last o2719
_journal_paper_doi 10.1107/S1600536809040069
_journal_volume 65
_journal_year 2009
_chemical_formula_iupac 'C18 H16 O4'
_chemical_formula_moiety 'C18 H16 O4'
_chemical_formula_sum 'C18 H16 O4'
_chemical_formula_weight 296.31
_chemical_name_systematic
;
1-Hydroxy-3-(3-methylbut-2-enyloxy)xanthone
;
_space_group_IT_number 2
_symmetry_cell_setting triclinic
_symmetry_space_group_name_Hall '-P 1'
_symmetry_space_group_name_H-M 'P -1'
_atom_sites_solution_hydrogens geom
_atom_sites_solution_primary direct
_atom_sites_solution_secondary difmap
_audit_creation_method SHELXL-97
_cell_angle_alpha 77.329(6)
_cell_angle_beta 88.582(6)
_cell_angle_gamma 79.039(6)
_cell_formula_units_Z 2
_cell_length_a 4.8199(3)
_cell_length_b 11.7014(8)
_cell_length_c 13.6176(10)
_cell_measurement_reflns_used 1141
_cell_measurement_temperature 295(2)
_cell_measurement_theta_max 24.32
_cell_measurement_theta_min 3.99
_cell_volume 735.54(9)
_computing_cell_refinement
;
CrysAlis CCD (Oxford Diffraction, 2004)
;
_computing_data_collection
;
CrysAlis CCD (Oxford Diffraction, 2004)
;
_computing_data_reduction
;
CrysAlis RED (Oxford Diffraction, 2004)
;
_computing_molecular_graphics 'ORTEP-3 (Johnson & Burnett, 1996)'
_computing_publication_material 'SHELXL97 (Sheldrick, 2008)'
_computing_structure_refinement 'SHELXL97 (Sheldrick, 2008)'
_computing_structure_solution 'SHELXS97 (Sheldrick, 2008)'
_diffrn_ambient_temperature 295(2)
_diffrn_measured_fraction_theta_full 0.999
_diffrn_measured_fraction_theta_max 0.998
_diffrn_measurement_device_type 'Oxford Diffraction Gemini PX Ultra CCD area-detector'
_diffrn_measurement_method '\w and \q'
_diffrn_radiation_monochromator graphite
_diffrn_radiation_source 'fine-focus sealed tube'
_diffrn_radiation_type MoK\a
_diffrn_radiation_wavelength 0.71073
_diffrn_reflns_av_R_equivalents 0.0169
_diffrn_reflns_av_sigmaI/netI 0.0195
_diffrn_reflns_limit_h_max 6
_diffrn_reflns_limit_h_min -5
_diffrn_reflns_limit_k_max 14
_diffrn_reflns_limit_k_min -14
_diffrn_reflns_limit_l_max 16
_diffrn_reflns_limit_l_min -17
_diffrn_reflns_number 8520
_diffrn_reflns_theta_full 25.00
_diffrn_reflns_theta_max 26.37
_diffrn_reflns_theta_min 2.62
_exptl_absorpt_coefficient_mu 0.094
_exptl_absorpt_correction_type none
_exptl_crystal_colour yellow
_exptl_crystal_density_diffrn 1.338
_exptl_crystal_density_method 'not measured'
_exptl_crystal_description plate
_exptl_crystal_F_000 312
_exptl_crystal_size_max 0.4
_exptl_crystal_size_mid 0.2
_exptl_crystal_size_min 0.1
_refine_diff_density_max 0.159
_refine_diff_density_min -0.152
_refine_ls_extinction_method none
_refine_ls_goodness_of_fit_ref 1.068
_refine_ls_hydrogen_treatment constr
_refine_ls_matrix_type full
_refine_ls_number_parameters 202
_refine_ls_number_reflns 2981
_refine_ls_number_restraints 0
_refine_ls_restrained_S_all 1.068
_refine_ls_R_factor_all 0.0777
_refine_ls_R_factor_gt 0.0481
_refine_ls_shift/su_max 0.000
_refine_ls_shift/su_mean 0.000
_refine_ls_structure_factor_coef Fsqd
_refine_ls_weighting_details 'calc w=1/[\s^2^(Fo^2^)+(0.0771P)^2^+0.0559P] where P=(Fo^2^+2Fc^2^)/3'
_refine_ls_weighting_scheme calc
_refine_ls_wR_factor_gt 0.1330
_refine_ls_wR_factor_ref 0.1472
_reflns_number_gt 1958
_reflns_number_total 2981
_reflns_threshold_expression I>2\s(I)
_cod_data_source_file bv2126.cif
_cod_data_source_block I
_cod_database_code 2223659
_cod_database_fobs_code 2223659

loop_
_symmetry_equiv_pos_as_xyz
'x, y, z'
'-x, -y, -z'

loop_
_atom_site_type_symbol
_atom_site_label
_atom_site_fract_x
_atom_site_fract_y
_atom_site_fract_z
_atom_site_U_iso_or_equiv
_atom_site_adp_type
_atom_site_calc_flag
_atom_site_refinement_flags
_atom_site_occupancy
_atom_site_disorder_assembly
_atom_site_disorder_group
O O1 0.2991(3) 0.54781(11) 0.38058(10) 0.0702(4) Uani d . 1 . .
H H1A 0.4106 0.5456 0.3343 0.105 Uiso calc R 1 . .
O O2 0.0013(3) 0.78593(11) 0.61948(9) 0.0652(4) Uani d . 1 . .
O O10 0.6160(2) 0.91544(10) 0.36924(8) 0.0558(3) Uani d . 1 . .
O O11 0.6489(3) 0.62252(12) 0.24577(10) 0.0734(4) Uani d . 1 . .
C C1 0.3046(3) 0.64516(14) 0.41726(13) 0.0525(4) Uani d . 1 . .
C C2 0.1471(3) 0.66156(14) 0.50003(12) 0.0538(4) Uani d . 1 . .
H H2A 0.0408 0.6055 0.5307 0.065 Uiso calc R 1 . .
C C3 0.1479(3) 0.76265(15) 0.53766(12) 0.0518(4) Uani d . 1 . .
C C4 0.3038(3) 0.84872(15) 0.49224(12) 0.0538(4) Uani d . 1 . .
H H4A 0.3000 0.9171 0.5168 0.065 Uiso calc R 1 . .
C C4A 0.4623(3) 0.82954(14) 0.41054(11) 0.0480(4) Uani d . 1 . .
C C5 0.9287(4) 0.99283(16) 0.25015(13) 0.0612(5) Uani d . 1 . .
H H5A 0.9186 1.0567 0.2813 0.073 Uiso calc R 1 . .
C C6 1.0918(4) 0.98563(18) 0.16677(14) 0.0689(5) Uani d . 1 . .
H H6A 1.1906 1.0462 0.1408 0.083 Uiso calc R 1 . .
C C7 1.1124(4) 0.89031(18) 0.12043(14) 0.0694(5) Uani d . 1 . .
H H7A 1.2247 0.8870 0.0642 0.083 Uiso calc R 1 . .
C C8 0.9666(4) 0.80095(17) 0.15780(13) 0.0634(5) Uani d . 1 . .
H H8A 0.9809 0.7367 0.1269 0.076 Uiso calc R 1 . .
C C8A 0.7966(3) 0.80542(15) 0.24201(12) 0.0520(4) Uani d . 1 . .
C C9 0.6388(3) 0.71111(15) 0.28351(13) 0.0546(4) Uani d . 1 . .
C C9A 0.4708(3) 0.72862(14) 0.36983(12) 0.0487(4) Uani d . 1 . .
C C10A 0.7792(3) 0.90220(15) 0.28679(12) 0.0516(4) Uani d . 1 . .
C C1X -0.1460(4) 0.69521(16) 0.67349(13) 0.0652(5) Uani d . 1 . .
H H1XA -0.0128 0.6219 0.6991 0.078 Uiso calc R 1 . .
H H1XB -0.2807 0.6790 0.6290 0.078 Uiso calc R 1 . .
C C2X -0.2946(4) 0.74034(17) 0.75770(14) 0.0716(5) Uani d . 1 . .
H H2XA -0.3558 0.8224 0.7476 0.086 Uiso calc R 1 . .
C C3X -0.3486(4) 0.67573(16) 0.84547(13) 0.0642(5) Uani d . 1 . .
C C4AX -0.5155(5) 0.7288(2) 0.92405(18) 0.0985(8) Uani d . 1 . .
H H4AA -0.5531 0.8142 0.9028 0.148 Uiso calc R 1 . .
H H4AB -0.4096 0.7055 0.9863 0.148 Uiso calc R 1 . .
H H4AC -0.6910 0.7007 0.9334 0.148 Uiso calc R 1 . .
C C4BX -0.2550(6) 0.5424(2) 0.87218(17) 0.1053(8) Uani d . 1 . .
H H4BA -0.1111 0.5186 0.8268 0.158 Uiso calc R 1 . .
H H4BB -0.4135 0.5052 0.8669 0.158 Uiso calc R 1 . .
H H4BC -0.1808 0.5184 0.9399 0.158 Uiso calc R 1 . .

loop_
_atom_site_aniso_label
_atom_site_aniso_U_11
_atom_site_aniso_U_22
_atom_site_aniso_U_33
_atom_site_aniso_U_12
_atom_site_aniso_U_13
_atom_site_aniso_U_23
O1 0.0865(9) 0.0539(7) 0.0832(9) -0.0265(6) 0.0115(7) -0.0323(6)
O2 0.0812(8) 0.0638(8) 0.0629(7) -0.0349(6) 0.0260(6) -0.0248(6)
O10 0.0642(7) 0.0533(7) 0.0592(7) -0.0242(5) 0.0179(5) -0.0229(5)
O11 0.0800(8) 0.0676(8) 0.0872(9) -0.0196(7) 0.0159(7) -0.0447(7)
C1 0.0567(9) 0.0432(9) 0.0611(10) -0.0120(7) -0.0055(8) -0.0158(7)
C2 0.0588(10) 0.0490(10) 0.0579(10) -0.0207(8) 0.0024(8) -0.0118(8)
C3 0.0562(9) 0.0508(10) 0.0519(9) -0.0157(7) 0.0032(7) -0.0145(7)
C4 0.0635(10) 0.0489(9) 0.0579(9) -0.0211(8) 0.0108(8) -0.0229(8)
C4A 0.0511(9) 0.0435(9) 0.0530(9) -0.0138(7) 0.0024(7) -0.0140(7)
C5 0.0684(11) 0.0575(10) 0.0618(10) -0.0196(9) 0.0132(8) -0.0161(8)
C6 0.0727(12) 0.0681(12) 0.0644(11) -0.0201(10) 0.0158(9) -0.0071(9)
C7 0.0728(12) 0.0791(14) 0.0542(10) -0.0099(10) 0.0166(9) -0.0157(9)
C8 0.0668(11) 0.0676(12) 0.0573(10) -0.0061(9) 0.0053(9) -0.0229(9)
C8A 0.0504(9) 0.0562(10) 0.0503(9) -0.0056(7) 0.0025(7) -0.0174(8)
C9 0.0542(9) 0.0522(10) 0.0617(10) -0.0063(7) -0.0029(8) -0.0241(8)
C9A 0.0476(8) 0.0463(9) 0.0545(9) -0.0088(7) -0.0027(7) -0.0160(7)
C10A 0.0525(9) 0.0540(10) 0.0492(9) -0.0100(7) 0.0050(7) -0.0140(7)
C1X 0.0767(12) 0.0563(11) 0.0664(11) -0.0262(9) 0.0178(9) -0.0117(9)
C2X 0.0800(13) 0.0569(11) 0.0794(13) -0.0187(9) 0.0279(10) -0.0161(10)
C3X 0.0750(12) 0.0612(11) 0.0605(10) -0.0236(9) 0.0129(9) -0.0141(9)
C4AX 0.1244(19) 0.0849(16) 0.0881(15) -0.0254(14) 0.0440(14) -0.0225(13)
C4BX 0.163(2) 0.0746(15) 0.0736(14) -0.0225(15) 0.0266(15) -0.0095(11)

loop_
_atom_type_symbol
_atom_type_description
_atom_type_scat_dispersion_real
_atom_type_scat_dispersion_imag
_atom_type_scat_source
C C 0.0033 0.0016 'International Tables Vol C Tables 4.2.6.8 and 6.1.1.4'
H H 0.0000 0.0000 'International Tables Vol C Tables 4.2.6.8 and 6.1.1.4'
O O 0.0106 0.0060 'International Tables Vol C Tables 4.2.6.8 and 6.1.1.4'

loop_
_geom_angle_atom_site_label_1
_geom_angle_atom_site_label_2
_geom_angle_atom_site_label_3
_geom_angle_site_symmetry_1
_geom_angle_site_symmetry_3
_geom_angle
_geom_angle_publ_flag
C1 O1 H1A . . 109.5 ?
C3 O2 C1X . . 117.02(13) ?
C10A O10 C4A . . 119.38(13) ?
O1 C1 C2 . . 118.92(15) ?
O1 C1 C9A . . 119.70(15) ?
C2 C1 C9A . . 121.37(15) ?
C1 C2 C3 . . 119.42(15) ?
C1 C2 H2A . . 120.3 ?
C3 C2 H2A . . 120.3 ?
O2 C3 C2 . . 123.65(14) ?
O2 C3 C4 . . 115.03(14) ?
C2 C3 C4 . . 121.31(15) ?
C4A C4 C3 . . 118.15(15) ?
C4A C4 H4A . . 120.9 ?
C3 C4 H4A . . 120.9 ?
C4 C4A O10 . . 116.23(14) ?
C4 C4A C9A . . 122.89(14) ?
O10 C4A C9A . . 120.88(14) ?
C6 C5 C10A . . 118.31(18) ?
C6 C5 H5A . . 120.8 ?
C10A C5 H5A . . 120.8 ?
C5 C6 C7 . . 121.54(18) ?
C5 C6 H6A . . 119.2 ?
C7 C6 H6A . . 119.2 ?
C8 C7 C6 . . 119.64(17) ?
C8 C7 H7A . . 120.2 ?
C6 C7 H7A . . 120.2 ?
C7 C8 C8A . . 120.57(17) ?
C7 C8 H8A . . 119.7 ?
C8A C8 H8A . . 119.7 ?
C10A C8A C8 . . 118.56(16) ?
C10A C8A C9 . . 119.75(15) ?
C8 C8A C9 . . 121.69(16) ?
O11 C9 C9A . . 122.80(16) ?
O11 C9 C8A . . 121.86(16) ?
C9A C9 C8A . . 115.34(15) ?
C4A C9A C1 . . 116.83(15) ?
C4A C9A C9 . . 121.62(14) ?
C1 C9A C9 . . 121.55(15) ?
O10 C10A C8A . . 123.03(15) ?
O10 C10A C5 . . 115.61(15) ?
C8A C10A C5 . . 121.36(15) ?
O2 C1X C2X . . 107.68(14) ?
O2 C1X H1XA . . 110.2 ?
C2X C1X H1XA . . 110.2 ?
O2 C1X H1XB . . 110.2 ?
C2X C1X H1XB . . 110.2 ?
H1XA C1X H1XB . . 108.5 ?
C3X C2X C1X . . 126.38(18) ?
C3X C2X H2XA . . 116.8 ?
C1X C2X H2XA . . 116.8 ?
C2X C3X C4AX . . 122.55(19) ?
C2X C3X C4BX . . 122.09(19) ?
C4AX C3X C4BX . . 115.33(16) ?
C3X C4AX H4AA . . 109.5 ?
C3X C4AX H4AB . . 109.5 ?
H4AA C4AX H4AB . . 109.5 ?
C3X C4AX H4AC . . 109.5 ?
H4AA C4AX H4AC . . 109.5 ?
H4AB C4AX H4AC . . 109.5 ?
C3X C4BX H4BA . . 109.5 ?
C3X C4BX H4BB . . 109.5 ?
H4BA C4BX H4BB . . 109.5 ?
C3X C4BX H4BC . . 109.5 ?
H4BA C4BX H4BC . . 109.5 ?
H4BB C4BX H4BC . . 109.5 ?

loop_
_geom_bond_atom_site_label_1
_geom_bond_atom_site_label_2
_geom_bond_site_symmetry_2
_geom_bond_distance
_geom_bond_publ_flag
O1 C1 . 1.3453(19) ?
O1 H1A . 0.8200 ?
O2 C3 . 1.3548(19) ?
O2 C1X . 1.4460(18) ?
O10 C10A . 1.3744(19) ?
O10 C4A . 1.3748(18) ?
O11 C9 . 1.247(2) ?
C1 C2 . 1.371(2) ?
C1 C9A . 1.417(2) ?
C2 C3 . 1.389(2) ?
C2 H2A . 0.9300 ?
C3 C4 . 1.398(2) ?
C4 C4A . 1.369(2) ?
C4 H4A . 0.9300 ?
C4A C9A . 1.404(2) ?
C5 C6 . 1.374(2) ?
C5 C10A . 1.391(2) ?
C5 H5A . 0.9300 ?
C6 C7 . 1.384(3) ?
C6 H6A . 0.9300 ?
C7 C8 . 1.369(3) ?
C7 H7A . 0.9300 ?
C8 C8A . 1.397(2) ?
C8 H8A . 0.9300 ?
C8A C10A . 1.388(2) ?
C8A C9 . 1.463(2) ?
C9 C9A . 1.440(2) ?
C1X C2X . 1.479(3) ?
C1X H1XA . 0.9700 ?
C1X H1XB . 0.9700 ?
C2X C3X . 1.316(2) ?
C2X H2XA . 0.9300 ?
C3X C4AX . 1.495(3) ?
C3X C4BX . 1.504(3) ?
C4AX H4AA . 0.9600 ?
C4AX H4AB . 0.9600 ?
C4AX H4AC . 0.9600 ?
C4BX H4BA . 0.9600 ?
C4BX H4BB . 0.9600 ?
C4BX H4BC . 0.9600 ?

loop_
_geom_hbond_atom_site_label_D
_geom_hbond_atom_site_label_H
_geom_hbond_atom_site_label_A
_geom_hbond_site_symmetry_A
_geom_hbond_distance_DH
_geom_hbond_distance_HA
_geom_hbond_distance_DA
_geom_hbond_angle_DHA
O1 H1A O11 . 0.82 1.85 2.5846(17) 148.1
C5 H5A O2 2_676 0.93 2.60 3.514(2) 167.9

loop_
_geom_torsion_atom_site_label_1
_geom_torsion_atom_site_label_2
_geom_torsion_atom_site_label_3
_geom_torsion_atom_site_label_4
_geom_torsion_site_symmetry_1
_geom_torsion_site_symmetry_2
_geom_torsion_site_symmetry_3
_geom_torsion_site_symmetry_4
_geom_torsion
_geom_torsion_publ_flag
O1 C1 C2 C3 . . . . -179.05(15) ?
C9A C1 C2 C3 . . . . 0.7(2) ?
C1X O2 C3 C2 . . . . 4.5(2) ?
C1X O2 C3 C4 . . . . -175.47(14) ?
C1 C2 C3 O2 . . . . -179.37(14) ?
C1 C2 C3 C4 . . . . 0.6(2) ?
O2 C3 C4 C4A . . . . 178.50(13) ?
C2 C3 C4 C4A . . . . -1.5(2) ?
C3 C4 C4A O10 . . . . -178.95(13) ?
C3 C4 C4A C9A . . . . 1.1(2) ?
C10A O10 C4A C4 . . . . -179.75(12) ?
C10A O10 C4A C9A . . . . 0.2(2) ?
C10A C5 C6 C7 . . . . -1.0(3) ?
C5 C6 C7 C8 . . . . 0.3(3) ?
C6 C7 C8 C8A . . . . 0.2(3) ?
C7 C8 C8A C10A . . . . -0.1(2) ?
C7 C8 C8A C9 . . . . -179.96(15) ?
C10A C8A C9 O11 . . . . -179.85(15) ?
C8 C8A C9 O11 . . . . 0.1(3) ?
C10A C8A C9 C9A . . . . 0.6(2) ?
C8 C8A C9 C9A . . . . -179.45(13) ?
C4 C4A C9A C1 . . . . 0.2(2) ?
O10 C4A C9A C1 . . . . -179.79(13) ?
C4 C4A C9A C9 . . . . 179.75(14) ?
O10 C4A C9A C9 . . . . -0.2(2) ?
O1 C1 C9A C4A . . . . 178.64(14) ?
C2 C1 C9A C4A . . . . -1.1(2) ?
O1 C1 C9A C9 . . . . -0.9(2) ?
C2 C1 C9A C9 . . . . 179.34(14) ?
O11 C9 C9A C4A . . . . -179.71(15) ?
C8A C9 C9A C4A . . . . -0.2(2) ?
O11 C9 C9A C1 . . . . -0.2(2) ?
C8A C9 C9A C1 . . . . 179.34(13) ?
C4A O10 C10A C8A . . . . 0.2(2) ?
C4A O10 C10A C5 . . . . -179.70(13) ?
C8 C8A C10A O10 . . . . 179.40(14) ?
C9 C8A C10A O10 . . . . -0.7(2) ?
C8 C8A C10A C5 . . . . -0.7(2) ?
C9 C8A C10A C5 . . . . 179.25(15) ?
C6 C5 C10A O10 . . . . -178.90(14) ?
C6 C5 C10A C8A . . . . 1.2(3) ?
C3 O2 C1X C2X . . . . -178.84(14) ?
O2 C1X C2X C3X . . . . -149.12(19) ?
C1X C2X C3X C4AX . . . . -176.29(19) ?
C1X C2X C3X C4BX . . . . 1.5(3) ?

loop_
_cod_related_entry_id
_cod_related_entry_database
_cod_related_entry_code
1 ChemSpider 23284465
